data_4028693
loop_
_publ_author_name
'Rong Zhou'
'Jianfang Wang'
'Jia Yu'
'Zhengjie He'

_publ_section_title
;
 Highly Chemoselective Rauhut-Currier Reaction between Maleimides and
 Enones and Dual Phosphine-Mediated One-Pot Synthesis of Bicyclic and
 Polycyclic Skeletons
;
_journal_name_full 'Journal of Organic Chemistry'
_journal_page_first 10596
_journal_page_last 10604
_journal_paper_doi 10.1021/jo401363u
_journal_volume 78
_journal_year 2013
_chemical_formula_sum 'C21 H17 N O2'
_chemical_formula_weight 315.36
_chemical_name_systematic
; 
 ? 
;
_space_group_IT_number 14
_symmetry_cell_setting monoclinic
_symmetry_space_group_name_Hall '-P 2yn'
_symmetry_space_group_name_H-M 'P 1 21/n 1'
_atom_sites_solution_hydrogens geom
_atom_sites_solution_primary direct
_atom_sites_solution_secondary difmap
_audit_creation_method SHELXL-97
_cell_angle_alpha 90.00
_cell_angle_beta 98.522(3)
_cell_angle_gamma 90.00
_cell_formula_units_Z 4
_cell_length_a 7.091(3)
_cell_length_b 9.470(4)
_cell_length_c 23.278(9)
_cell_measurement_reflns_used 4290
_cell_measurement_temperature 113(2)
_cell_measurement_theta_max 27.9
_cell_measurement_theta_min 1.8
_cell_volume 1545.9(11)
_computing_cell_refinement CrystalClear
_computing_data_collection CrystalClear
_computing_data_reduction CrystalClear
_computing_molecular_graphics 'Bruker SHELXTL'
_computing_publication_material 'CrystalStructure 3.8'
_computing_structure_refinement 'SHELXL-97 (Sheldrick, 1997)'
_computing_structure_solution 'SHELXS-97 (Sheldrick, 1990)'
_diffrn_ambient_temperature 113(2)
_diffrn_detector_area_resol_mean 14.22
_diffrn_measured_fraction_theta_full 0.999
_diffrn_measured_fraction_theta_max 0.999
_diffrn_measurement_device_type 'Rigaku Saturn724 CCD'
_diffrn_measurement_method '\w and \f scans'
_diffrn_radiation_monochromator multilayer
_diffrn_radiation_source 'rotating anode'
_diffrn_radiation_type MoK\a
_diffrn_radiation_wavelength 0.71073
_diffrn_reflns_av_R_equivalents 0.0324
_diffrn_reflns_av_sigmaI/netI 0.0347
_diffrn_reflns_limit_h_max 9
_diffrn_reflns_limit_h_min -9
_diffrn_reflns_limit_k_max 12
_diffrn_reflns_limit_k_min -10
_diffrn_reflns_limit_l_max 26
_diffrn_reflns_limit_l_min -30
_diffrn_reflns_number 12800
_diffrn_reflns_theta_full 27.85
_diffrn_reflns_theta_max 27.85
_diffrn_reflns_theta_min 1.77
_diffrn_standards_decay_% 0
_diffrn_standards_interval_count 0
_diffrn_standards_interval_time 0
_diffrn_standards_number 0
_exptl_absorpt_coefficient_mu 0.087
_exptl_absorpt_correction_T_max 0.9913
_exptl_absorpt_correction_T_min 0.9828
_exptl_absorpt_correction_type multi-scan
_exptl_absorpt_process_details CrystalClear
_exptl_crystal_colour Colorless
_exptl_crystal_density_diffrn 1.355
_exptl_crystal_description Prism
_exptl_crystal_F_000 664
_exptl_crystal_size_max 0.20
_exptl_crystal_size_mid 0.18
_exptl_crystal_size_min 0.10
_refine_diff_density_max 0.214
_refine_diff_density_min -0.233
_refine_diff_density_rms 0.048
_refine_ls_extinction_method none
_refine_ls_goodness_of_fit_ref 1.008
_refine_ls_hydrogen_treatment constr
_refine_ls_matrix_type full
_refine_ls_number_parameters 217
_refine_ls_number_reflns 3693
_refine_ls_number_restraints 0
_refine_ls_restrained_S_all 1.008
_refine_ls_R_factor_all 0.0470
_refine_ls_R_factor_gt 0.0377
_refine_ls_shift/su_max 0.000
_refine_ls_shift/su_mean 0.000
_refine_ls_structure_factor_coef Fsqd
_refine_ls_weighting_details 'calc w=1/[\s^2^(Fo^2^)+(0.0629P)^2^+0.0000P] where P=(Fo^2^+2Fc^2^)/3'
_refine_ls_weighting_scheme calc
_refine_ls_wR_factor_gt 0.0947
_refine_ls_wR_factor_ref 0.1001
_reflns_number_gt 2862
_reflns_number_total 3693
_reflns_threshold_expression >2sigma(I)
_cod_data_source_file jo401363u_si_003.cif
_cod_data_source_block shelx
_cod_original_cell_volume 1546.0(10)
_cod_database_code 4028693

loop_
_symmetry_equiv_pos_as_xyz
'x, y, z'
'-x+1/2, y+1/2, -z+1/2'
'-x, -y, -z'
'x-1/2, -y-1/2, z-1/2'

loop_
_atom_site_label
_atom_site_type_symbol
_atom_site_fract_x
_atom_site_fract_y
_atom_site_fract_z
_atom_site_U_iso_or_equiv
_atom_site_adp_type
_atom_site_occupancy
_atom_site_symmetry_multiplicity
_atom_site_calc_flag
_atom_site_refinement_flags
O1 O 0.76318(11) 0.83304(9) 0.16621(4) 0.0286(2) Uani 1 1 d .
O2 O 0.21578(10) 0.92626(8) 0.04109(3) 0.02305(19) Uani 1 1 d .
N1 N 0.47841(12) 0.90599(9) 0.11287(4) 0.0194(2) Uani 1 1 d .
C1 C 0.66646(15) 0.85249(11) 0.11978(5) 0.0209(2) Uani 1 1 d .
C2 C 0.71380(14) 0.83214(11) 0.05973(5) 0.0201(2) Uani 1 1 d .
H2 H 0.7834 0.9179 0.0491 0.024 Uiso 1 1 calc R
C3 C 0.81502(16) 0.70169(12) 0.04066(5) 0.0242(2) Uani 1 1 d .
H3A H 0.7873 0.6170 0.0629 0.029 Uiso 1 1 calc R
H3B H 0.9547 0.7160 0.0450 0.029 Uiso 1 1 calc R
C4 C 0.72674(15) 0.68980(11) -0.02375(5) 0.0223(2) Uani 1 1 d .
H4 H 0.7976 0.7545 -0.0469 0.027 Uiso 1 1 calc R
C5 C 0.72613(16) 0.54287(12) -0.04997(5) 0.0278(3) Uani 1 1 d .
H5A H 0.6680 0.4754 -0.0252 0.033 Uiso 1 1 calc R
H5B H 0.8589 0.5123 -0.0513 0.033 Uiso 1 1 calc R
C6 C 0.61451(17) 0.54168(13) -0.11097(5) 0.0290(3) Uani 1 1 d .
H6A H 0.6897 0.5912 -0.1374 0.035 Uiso 1 1 calc R
H6B H 0.5977 0.4426 -0.1244 0.035 Uiso 1 1 calc R
C7 C 0.42085(16) 0.61061(11) -0.11521(5) 0.0235(2) Uani 1 1 d .
C8 C 0.28157(17) 0.58030(12) -0.16251(5) 0.0277(3) Uani 1 1 d .
H8 H 0.3090 0.5135 -0.1906 0.033 Uiso 1 1 calc R
C9 C 0.10501(17) 0.64473(13) -0.16960(5) 0.0282(3) Uani 1 1 d .
H9 H 0.0137 0.6240 -0.2027 0.034 Uiso 1 1 calc R
C10 C 0.06141(16) 0.74035(12) -0.12803(5) 0.0245(3) Uani 1 1 d .
H10 H -0.0603 0.7844 -0.1325 0.029 Uiso 1 1 calc R
C11 C 0.19484(15) 0.77107(11) -0.08032(5) 0.0208(2) Uani 1 1 d .
H11 H 0.1633 0.8349 -0.0517 0.025 Uiso 1 1 calc R
C12 C 0.37731(15) 0.70899(11) -0.07343(5) 0.0199(2) Uani 1 1 d .
C13 C 0.52479(15) 0.74702(11) -0.02510(5) 0.0189(2) Uani 1 1 d .
C14 C 0.52184(15) 0.82834(11) 0.02245(5) 0.0187(2) Uani 1 1 d .
C15 C 0.38130(15) 0.89245(10) 0.05531(5) 0.0182(2) Uani 1 1 d .
C16 C 0.39822(15) 0.97119(11) 0.15915(4) 0.0195(2) Uani 1 1 d .
C17 C 0.22050(15) 0.93158(11) 0.17160(5) 0.0214(2) Uani 1 1 d .
H17 H 0.1502 0.8589 0.1499 0.026 Uiso 1 1 calc R
C18 C 0.14649(16) 0.99964(12) 0.21627(5) 0.0243(2) Uani 1 1 d .
H18 H 0.0243 0.9739 0.2249 0.029 Uiso 1 1 calc R
C19 C 0.24999(17) 1.10478(12) 0.24822(5) 0.0254(3) Uani 1 1 d .
H19 H 0.1986 1.1508 0.2787 0.031 Uiso 1 1 calc R
C20 C 0.42823(17) 1.14297(12) 0.23580(5) 0.0252(3) Uani 1 1 d .
H20 H 0.4994 1.2144 0.2580 0.030 Uiso 1 1 calc R
C21 C 0.50272(15) 1.07698(11) 0.19093(5) 0.0221(2) Uani 1 1 d .
H21 H 0.6241 1.1038 0.1820 0.027 Uiso 1 1 calc R

loop_
_atom_site_aniso_label
_atom_site_aniso_U_11
_atom_site_aniso_U_22
_atom_site_aniso_U_33
_atom_site_aniso_U_23
_atom_site_aniso_U_13
_atom_site_aniso_U_12
O1 0.0244(4) 0.0364(5) 0.0230(4) 0.0026(3) -0.0028(3) 0.0030(3)
O2 0.0188(4) 0.0299(4) 0.0199(4) -0.0002(3) 0.0012(3) 0.0028(3)
N1 0.0187(4) 0.0222(5) 0.0170(4) -0.0001(4) 0.0013(4) 0.0005(3)
C1 0.0187(5) 0.0208(5) 0.0224(6) 0.0010(4) 0.0004(4) -0.0014(4)
C2 0.0170(5) 0.0212(5) 0.0221(5) 0.0019(4) 0.0027(4) -0.0015(4)
C3 0.0187(5) 0.0264(6) 0.0274(6) 0.0012(5) 0.0035(4) 0.0026(4)
C4 0.0197(5) 0.0232(6) 0.0252(6) 0.0002(5) 0.0071(4) -0.0003(4)
C5 0.0260(6) 0.0248(6) 0.0340(7) -0.0027(5) 0.0094(5) 0.0027(5)
C6 0.0312(6) 0.0279(6) 0.0303(7) -0.0080(5) 0.0124(5) -0.0016(5)
C7 0.0268(6) 0.0226(6) 0.0228(6) -0.0007(4) 0.0091(5) -0.0058(4)
C8 0.0349(6) 0.0273(6) 0.0227(6) -0.0064(5) 0.0102(5) -0.0084(5)
C9 0.0302(6) 0.0340(6) 0.0204(6) -0.0031(5) 0.0033(5) -0.0103(5)
C10 0.0241(6) 0.0278(6) 0.0216(6) 0.0019(5) 0.0036(4) -0.0043(4)
C11 0.0240(5) 0.0216(5) 0.0177(5) 0.0005(4) 0.0059(4) -0.0035(4)
C12 0.0224(5) 0.0205(5) 0.0180(5) 0.0018(4) 0.0063(4) -0.0049(4)
C13 0.0195(5) 0.0174(5) 0.0206(5) 0.0029(4) 0.0054(4) -0.0016(4)
C14 0.0176(5) 0.0185(5) 0.0198(5) 0.0032(4) 0.0027(4) -0.0009(4)
C15 0.0197(5) 0.0175(5) 0.0171(5) 0.0011(4) 0.0016(4) -0.0021(4)
C16 0.0234(5) 0.0202(5) 0.0145(5) 0.0019(4) 0.0017(4) 0.0014(4)
C17 0.0235(5) 0.0210(5) 0.0187(5) 0.0003(4) 0.0003(4) -0.0011(4)
C18 0.0250(6) 0.0264(6) 0.0221(6) 0.0028(5) 0.0053(5) 0.0009(4)
C19 0.0339(6) 0.0244(6) 0.0182(6) -0.0002(4) 0.0047(5) 0.0035(5)
C20 0.0324(6) 0.0220(6) 0.0196(5) -0.0009(4) -0.0012(5) -0.0023(5)
C21 0.0235(5) 0.0223(5) 0.0199(5) 0.0028(4) 0.0011(4) -0.0027(4)

loop_
_atom_type_symbol
_atom_type_description
_atom_type_scat_dispersion_real
_atom_type_scat_dispersion_imag
_atom_type_scat_source
C C 0.0033 0.0016 'International Tables Vol C Tables 4.2.6.8 and 6.1.1.4'
H H 0.0000 0.0000 'International Tables Vol C Tables 4.2.6.8 and 6.1.1.4'
N N 0.0061 0.0033 'International Tables Vol C Tables 4.2.6.8 and 6.1.1.4'
O O 0.0106 0.0060 'International Tables Vol C Tables 4.2.6.8 and 6.1.1.4'

loop_
_geom_angle_atom_site_label_1
_geom_angle_atom_site_label_2
_geom_angle_atom_site_label_3
_geom_angle
C1 N1 C15 113.13(9)
C1 N1 C16 122.86(9)
C15 N1 C16 123.97(9)
O1 C1 N1 123.97(11)
O1 C1 C2 129.86(10)
N1 C1 C2 106.14(9)
C1 C2 C14 103.47(9)
C1 C2 C3 123.73(9)
C14 C2 C3 103.73(9)
C1 C2 H2 108.3
C14 C2 H2 108.3
C3 C2 H2 108.3
C2 C3 C4 101.61(9)
C2 C3 H3A 111.4
C4 C3 H3A 111.4
C2 C3 H3B 111.4
C4 C3 H3B 111.4
H3A C3 H3B 109.3
C5 C4 C13 111.71(9)
C5 C4 C3 115.75(9)
C13 C4 C3 103.81(9)
C5 C4 H4 108.4
C13 C4 H4 108.4
C3 C4 H4 108.4
C4 C5 C6 110.62(9)
C4 C5 H5A 109.5
C6 C5 H5A 109.5
C4 C5 H5B 109.5
C6 C5 H5B 109.5
H5A C5 H5B 108.1
C7 C6 C5 113.60(10)
C7 C6 H6A 108.8
C5 C6 H6A 108.8
C7 C6 H6B 108.8
C5 C6 H6B 108.8
H6A C6 H6B 107.7
C8 C7 C12 118.49(10)
C8 C7 C6 119.54(10)
C12 C7 C6 121.94(10)
C9 C8 C7 121.79(11)
C9 C8 H8 119.1
C7 C8 H8 119.1
C8 C9 C10 119.67(11)
C8 C9 H9 120.2
C10 C9 H9 120.2
C11 C10 C9 120.01(11)
C11 C10 H10 120.0
C9 C10 H10 120.0
C10 C11 C12 120.84(10)
C10 C11 H11 119.6
C12 C11 H11 119.6
C11 C12 C7 119.18(10)
C11 C12 C13 121.65(10)
C7 C12 C13 119.15(10)
C14 C13 C12 132.39(10)
C14 C13 C4 108.28(9)
C12 C13 C4 119.33(9)
C13 C14 C15 138.90(10)
C13 C14 C2 111.35(9)
C15 C14 C2 108.35(9)
O2 C15 N1 123.22(10)
O2 C15 C14 131.89(10)
N1 C15 C14 104.86(9)
C17 C16 C21 120.84(10)
C17 C16 N1 121.05(9)
C21 C16 N1 118.11(10)
C16 C17 C18 119.11(10)
C16 C17 H17 120.4
C18 C17 H17 120.4
C19 C18 C17 120.37(11)
C19 C18 H18 119.8
C17 C18 H18 119.8
C20 C19 C18 120.16(11)
C20 C19 H19 119.9
C18 C19 H19 119.9
C19 C20 C21 120.02(11)
C19 C20 H20 120.0
C21 C20 H20 120.0
C20 C21 C16 119.49(11)
C20 C21 H21 120.3
C16 C21 H21 120.3

loop_
_geom_bond_atom_site_label_1
_geom_bond_atom_site_label_2
_geom_bond_distance
O1 C1 1.2052(13)
O2 C15 1.2143(13)
N1 C1 1.4133(14)
N1 C15 1.4187(14)
N1 C16 1.4306(14)
C1 C2 1.4977(17)
C2 C14 1.5023(15)
C2 C3 1.5274(16)
C2 H2 1.0000
C3 C4 1.5408(16)
C3 H3A 0.9900
C3 H3B 0.9900
C4 C5 1.5193(16)
C4 C13 1.5271(15)
C4 H4 1.0000
C5 C6 1.5198(18)
C5 H5A 0.9900
C5 H5B 0.9900
C6 C7 1.5105(17)
C6 H6A 0.9900
C6 H6B 0.9900
C7 C8 1.3956(16)
C7 C12 1.4136(16)
C8 C9 1.3805(18)
C8 H8 0.9500
C9 C10 1.3931(17)
C9 H9 0.9500
C10 C11 1.3792(15)
C10 H10 0.9500
C11 C12 1.4086(16)
C11 H11 0.9500
C12 C13 1.4629(15)
C13 C14 1.3513(15)
C14 C15 1.4739(16)
C16 C17 1.3860(16)
C16 C21 1.3920(15)
C17 C18 1.3906(16)
C17 H17 0.9500
C18 C19 1.3862(16)
C18 H18 0.9500
C19 C20 1.3856(17)
C19 H19 0.9500
C20 C21 1.3872(17)
C20 H20 0.9500
C21 H21 0.9500

loop_
_geom_torsion_atom_site_label_1
_geom_torsion_atom_site_label_2
_geom_torsion_atom_site_label_3
_geom_torsion_atom_site_label_4
_geom_torsion
C15 N1 C1 O1 -167.89(10)
C16 N1 C1 O1 14.07(16)
C15 N1 C1 C2 13.78(11)
C16 N1 C1 C2 -164.26(9)
O1 C1 C2 C14 162.36(11)
N1 C1 C2 C14 -19.45(10)
O1 C1 C2 C3 45.39(17)
N1 C1 C2 C3 -136.41(10)
C1 C2 C3 C4 148.01(10)
C14 C2 C3 C4 31.17(10)
C2 C3 C4 C5 -154.56(10)
C2 C3 C4 C13 -31.77(10)
C13 C4 C5 C6 54.58(13)
C3 C4 C5 C6 173.09(9)
C4 C5 C6 C7 -49.04(13)
C5 C6 C7 C8 -160.37(10)
C5 C6 C7 C12 21.62(15)
C12 C7 C8 C9 0.70(17)
C6 C7 C8 C9 -177.38(11)
C7 C8 C9 C10 -1.51(18)
C8 C9 C10 C11 0.51(17)
C9 C10 C11 C12 1.27(16)
C10 C11 C12 C7 -2.05(16)
C10 C11 C12 C13 176.03(10)
C8 C7 C12 C11 1.06(15)
C6 C7 C12 C11 179.10(10)
C8 C7 C12 C13 -177.07(10)
C6 C7 C12 C13 0.96(16)
C11 C12 C13 C14 7.13(18)
C7 C12 C13 C14 -174.79(11)
C11 C12 C13 C4 -172.75(9)
C7 C12 C13 C4 5.33(15)
C5 C4 C13 C14 146.51(10)
C3 C4 C13 C14 21.10(11)
C5 C4 C13 C12 -33.58(14)
C3 C4 C13 C12 -158.99(9)
C12 C13 C14 C15 15.0(2)
C4 C13 C14 C15 -165.09(12)
C12 C13 C14 C2 179.27(11)
C4 C13 C14 C2 -0.84(12)
C1 C2 C14 C13 -150.20(9)
C3 C2 C14 C13 -19.94(12)
C1 C2 C14 C15 18.96(11)
C3 C2 C14 C15 149.23(9)
C1 N1 C15 O2 176.60(9)
C16 N1 C15 O2 -5.39(16)
C1 N1 C15 C14 -1.67(11)
C16 N1 C15 C14 176.34(9)
C13 C14 C15 O2 -24.7(2)
C2 C14 C15 O2 170.73(11)
C13 C14 C15 N1 153.33(13)
C2 C14 C15 N1 -11.22(11)
C1 N1 C16 C17 -130.89(11)
C15 N1 C16 C17 51.29(14)
C1 N1 C16 C21 49.92(14)
C15 N1 C16 C21 -127.91(11)
C21 C16 C17 C18 0.38(16)
N1 C16 C17 C18 -178.79(9)
C16 C17 C18 C19 -0.58(16)
C17 C18 C19 C20 0.06(17)
C18 C19 C20 C21 0.66(17)
C19 C20 C21 C16 -0.85(16)
C17 C16 C21 C20 0.33(16)
N1 C16 C21 C20 179.53(9)
